data_7003670
loop_
_publ_author_name
'B\"osing, Patrick'
'Willner, Alexander'
'Pape, Tania'
'Hepp, Alexander'
'Mitzel, Norbert W.'

_publ_section_title
;
 Structural diversity in bishydroxylamine complexes of gallium
;
_journal_issue 19
_journal_name_full 'Dalton Transactions'
_journal_page_first 2549
_journal_page_last 2556
_journal_paper_doi 10.1039/b718268f
_journal_year 2008
_chemical_formula_sum 'C22 H50 Ga2 N2 O2'
_chemical_formula_weight 514.08
_chemical_name_common
;
N,N'-Bis-oxo-N,N'-di-tert-butylethylenediamine
tetrakis-isopropyl-digallate
;
_chemical_name_systematic
;
1,4-Di-tert-butyl-2,2,5,5-tetrakis-isopropyl-2,5-digalla
-3,6-dioxa-1,4-diazabicyclo[2,2,2]octan
;
_space_group_IT_number 14
_symmetry_cell_setting monoclinic
_symmetry_space_group_name_Hall '-P 2ybc'
_symmetry_space_group_name_H-M 'P 1 21/c 1'
_atom_sites_solution_hydrogens geom
_atom_sites_solution_primary direct
_atom_sites_solution_secondary difmap
_audit_creation_method SHELXL-97
_cell_angle_alpha 90.00
_cell_angle_beta 107.257(16)
_cell_angle_gamma 90.00
_cell_formula_units_Z 4
_cell_length_a 20.421(3)
_cell_length_b 9.5007(11)
_cell_length_c 14.505(2)
_cell_measurement_reflns_used 1454
_cell_measurement_temperature 163(2)
_cell_measurement_theta_max 27.03
_cell_measurement_theta_min 4.42
_cell_volume 2687.5(7)
_computing_cell_refinement 'STOE IPDS-1 software package'
_computing_data_collection 'STOE IPDS-1 software package'
_computing_data_reduction 'STOE IPDS-1 software package'
_computing_molecular_graphics 'Bruker SHELXTL'
_computing_publication_material 'Bruker SHELXTL'
_computing_structure_refinement 'SHELXL-97 (Sheldrick, 1997)'
_computing_structure_solution 'SHELXS-97 (Sheldrick, 1990)'
_diffrn_ambient_temperature 163(2)
_diffrn_measured_fraction_theta_full 0.982
_diffrn_measured_fraction_theta_max 0.982
_diffrn_measurement_device_type 'STOE IPDS-1'
_diffrn_measurement_method '\phi scans'
_diffrn_radiation_monochromator graphite
_diffrn_radiation_source 'fine-focus sealed tube'
_diffrn_radiation_type MoK\a
_diffrn_radiation_wavelength 0.71073
_diffrn_reflns_av_R_equivalents 0.1332
_diffrn_reflns_av_sigmaI/netI 0.0731
_diffrn_reflns_limit_h_max 26
_diffrn_reflns_limit_h_min -26
_diffrn_reflns_limit_k_max 11
_diffrn_reflns_limit_k_min -12
_diffrn_reflns_limit_l_max 18
_diffrn_reflns_limit_l_min -18
_diffrn_reflns_number 30043
_diffrn_reflns_theta_full 27.03
_diffrn_reflns_theta_max 27.03
_diffrn_reflns_theta_min 4.42
_exptl_absorpt_coefficient_mu 2.022
_exptl_absorpt_correction_T_max 0.5447
_exptl_absorpt_correction_T_min 0.153
_exptl_absorpt_correction_type empirical
_exptl_absorpt_process_details
;
Absorption correction was done with the program ABSCOR from
the IPDS-1 software package. ABSCOR works similar to the
well known DIFABS, but reads and provides Fo^2^ values
instead of Fo ones.
;
_exptl_crystal_colour colourless
_exptl_crystal_density_diffrn 1.271
_exptl_crystal_density_method 'not measured'
_exptl_crystal_description block
_exptl_crystal_F_000 1096
_exptl_crystal_size_max 0.4
_exptl_crystal_size_mid 0.3
_exptl_crystal_size_min 0.3
_refine_diff_density_max 2.177
_refine_diff_density_min -1.131
_refine_diff_density_rms 0.173
_refine_ls_extinction_method none
_refine_ls_goodness_of_fit_ref 1.025
_refine_ls_hydrogen_treatment noref
_refine_ls_matrix_type full
_refine_ls_number_parameters 267
_refine_ls_number_reflns 5780
_refine_ls_number_restraints 0
_refine_ls_restrained_S_all 1.025
_refine_ls_R_factor_all 0.0800
_refine_ls_R_factor_gt 0.0621
_refine_ls_shift/su_max 0.001
_refine_ls_shift/su_mean 0.000
_refine_ls_structure_factor_coef Fsqd
_refine_ls_weighting_details 'calc w=1/[\s^2^(Fo^2^)+(0.1164P)^2^+0.0000P] where P=(Fo^2^+2Fc^2^)/3'
_refine_ls_weighting_scheme calc
_refine_ls_wR_factor_gt 0.1555
_refine_ls_wR_factor_ref 0.1658
_reflns_number_gt 4608
_reflns_number_total 5780
_reflns_threshold_expression >2sigma(I)
_cod_data_source_file b718268f.txt
_cod_data_source_block paul
_cod_depositor_comments
;
The following automatic conversions were performed:
'_symmetry_cell_setting' value 'Monoclinic' changed to 'monoclinic'
according to '/home/saulius/struct/CIF-dictionaries/cif_core.dic'
dictionary named 'cif_core.dic' version 2.4.1 from 2010-06-29.

Automatic conversion script
Id: cif_fix_enum 1527 2010-12-29 10:47:43Z saulius 
;
_cod_original_sg_symbol_H-M P2(1)/c
_cod_database_code 7003670

loop_
_symmetry_equiv_pos_as_xyz
'x, y, z'
'-x, y+1/2, -z+1/2'
'-x, -y, -z'
'x, -y-1/2, z-1/2'

loop_
_atom_site_label
_atom_site_type_symbol
_atom_site_fract_x
_atom_site_fract_y
_atom_site_fract_z
_atom_site_U_iso_or_equiv
_atom_site_adp_type
_atom_site_occupancy
_atom_site_symmetry_multiplicity
_atom_site_calc_flag
_atom_site_refinement_flags
_atom_site_disorder_assembly
_atom_site_disorder_group
Ga1 Ga 0.34009(2) 0.06963(5) 0.17083(3) 0.01476(16) Uani 1 1 d . . .
O1 O 0.22953(13) 0.2272(3) 0.1829(2) 0.0152(6) Uani 1 1 d . . .
N1 N 0.28218(15) 0.2559(4) 0.1383(3) 0.0133(7) Uani 1 1 d . . .
C1 C 0.4107(3) 0.0521(7) 0.1004(5) 0.0458(16) Uani 1 1 d . . .
H1A H 0.3913 0.0971 0.0356 0.055 Uiso 1 1 calc R . .
C11 C 0.4785(4) 0.1115(10) 0.1435(8) 0.085(3) Uani 1 1 d . . .
H11A H 0.5053 0.1040 0.0978 0.127 Uiso 1 1 calc R . .
H11B H 0.5017 0.0597 0.2026 0.127 Uiso 1 1 calc R . .
H11C H 0.4741 0.2107 0.1591 0.127 Uiso 1 1 calc R . .
C12 C 0.4190(5) -0.1041(11) 0.0837(11) 0.123(5) Uani 1 1 d . . .
H12A H 0.4418 -0.1164 0.0336 0.185 Uiso 1 1 calc R . .
H12B H 0.3737 -0.1489 0.0629 0.185 Uiso 1 1 calc R . .
H12C H 0.4467 -0.1478 0.1438 0.185 Uiso 1 1 calc R . .
C2 C 0.3624(2) 0.0134(5) 0.3091(3) 0.0249(10) Uani 1 1 d . . .
H2A H 0.3325 0.0706 0.3382 0.030 Uiso 1 1 calc R . .
C21 C 0.3441(3) -0.1409(6) 0.3175(4) 0.0390(14) Uani 1 1 d . . .
H21A H 0.3511 -0.1644 0.3856 0.058 Uiso 1 1 calc R . .
H21B H 0.3735 -0.2007 0.2915 0.058 Uiso 1 1 calc R . .
H21C H 0.2960 -0.1567 0.2809 0.058 Uiso 1 1 calc R . .
C22 C 0.4361(3) 0.0390(8) 0.3698(4) 0.0472(16) Uani 1 1 d . . .
H22A H 0.4409 0.0172 0.4375 0.071 Uiso 1 1 calc R . .
H22B H 0.4481 0.1379 0.3641 0.071 Uiso 1 1 calc R . .
H22C H 0.4669 -0.0215 0.3468 0.071 Uiso 1 1 calc R . .
C3 C 0.3133(2) 0.3963(5) 0.1796(4) 0.0257(10) Uani 1 1 d . . .
C31 C 0.3405(3) 0.3813(6) 0.2879(4) 0.0372(13) Uani 1 1 d . . .
H31A H 0.3038 0.3479 0.3132 0.056 Uiso 1 1 calc R . .
H31B H 0.3570 0.4729 0.3167 0.056 Uiso 1 1 calc R . .
H31C H 0.3784 0.3136 0.3043 0.056 Uiso 1 1 calc R . .
C32 C 0.2604(3) 0.5122(6) 0.1532(5) 0.0522(18) Uani 1 1 d . . .
H32A H 0.2188 0.4823 0.1684 0.078 Uiso 1 1 calc R . .
H32B H 0.2492 0.5323 0.0840 0.078 Uiso 1 1 calc R . .
H32C H 0.2787 0.5973 0.1900 0.078 Uiso 1 1 calc R . .
C33 C 0.3722(4) 0.4305(8) 0.1391(6) 0.060(2) Uani 1 1 d . . .
H33A H 0.4048 0.3520 0.1520 0.090 Uiso 1 1 calc R . .
H33B H 0.3955 0.5160 0.1699 0.090 Uiso 1 1 calc R . .
H33C H 0.3542 0.4456 0.0693 0.090 Uiso 1 1 calc R . .
C4 C 0.2485(2) 0.2659(5) 0.0323(3) 0.0173(9) Uani 1 1 d . . .
H4A H 0.2786 0.3209 0.0033 0.021 Uiso 1 1 calc R . .
H4B H 0.2051 0.3189 0.0212 0.021 Uiso 1 1 calc R . .
Ga2 Ga 0.153629(19) 0.10856(4) 0.12321(3) 0.00829(15) Uani 1 1 d . . .
O2 O 0.26213(13) -0.0416(3) 0.1050(2) 0.0134(6) Uani 1 1 d . . .
N2 N 0.20468(15) 0.0188(3) 0.0326(2) 0.0094(6) Uani 1 1 d . . .
C5 C 0.06924(19) 0.2213(5) 0.0602(3) 0.0172(9) Uani 1 1 d . . .
H5A H 0.0307 0.1521 0.0396 0.021 Uiso 1 1 calc R . .
C51 C 0.0645(2) 0.3133(5) -0.0275(4) 0.0249(10) Uani 1 1 d . . .
H51A H 0.0179 0.3507 -0.0527 0.037 Uiso 1 1 calc R . .
H51B H 0.0756 0.2570 -0.0775 0.037 Uiso 1 1 calc R . .
H51C H 0.0971 0.3915 -0.0088 0.037 Uiso 1 1 calc R . .
C52 C 0.0548(3) 0.3107(6) 0.1404(4) 0.0323(12) Uani 1 1 d . . .
H52A H 0.0123 0.3640 0.1137 0.049 Uiso 1 1 calc R . .
H52B H 0.0929 0.3761 0.1664 0.049 Uiso 1 1 calc R . .
H52C H 0.0500 0.2489 0.1921 0.049 Uiso 1 1 calc R . .
C6 C 0.14718(19) -0.0216(5) 0.2284(3) 0.0146(8) Uani 1 1 d . . .
H6A H 0.1767 -0.1052 0.2276 0.017 Uiso 1 1 calc R . .
C61 C 0.0750(2) -0.0748(5) 0.2175(4) 0.0263(11) Uani 1 1 d . . .
H61A H 0.0760 -0.1404 0.2701 0.039 Uiso 1 1 calc R . .
H61B H 0.0573 -0.1233 0.1554 0.039 Uiso 1 1 calc R . .
H61C H 0.0451 0.0049 0.2200 0.039 Uiso 1 1 calc R . .
C62 C 0.1759(2) 0.0514(5) 0.3261(3) 0.0222(9) Uani 1 1 d . . .
H62A H 0.1719 -0.0117 0.3777 0.033 Uiso 1 1 calc R . .
H62B H 0.1500 0.1379 0.3272 0.033 Uiso 1 1 calc R . .
H62C H 0.2243 0.0747 0.3362 0.033 Uiso 1 1 calc R . .
C7 C 0.1697(2) -0.1000(4) -0.0348(3) 0.0170(9) Uani 1 1 d . . .
C71 C 0.1470(2) -0.2092(5) 0.0255(3) 0.0230(9) Uani 1 1 d . . .
H71A H 0.1093 -0.1712 0.0468 0.035 Uiso 1 1 calc R . .
H71B H 0.1856 -0.2331 0.0820 0.035 Uiso 1 1 calc R . .
H71C H 0.1315 -0.2940 -0.0133 0.035 Uiso 1 1 calc R . .
C72 C 0.1061(2) -0.0427(6) -0.1084(4) 0.0294(11) Uani 1 1 d . . .
H72A H 0.0767 0.0031 -0.0750 0.044 Uiso 1 1 calc R . .
H72B H 0.0810 -0.1201 -0.1482 0.044 Uiso 1 1 calc R . .
H72C H 0.1196 0.0261 -0.1498 0.044 Uiso 1 1 calc R . .
C73 C 0.2183(3) -0.1676(6) -0.0840(4) 0.0348(12) Uani 1 1 d . . .
H73A H 0.2319 -0.0975 -0.1244 0.052 Uiso 1 1 calc R . .
H73B H 0.1951 -0.2462 -0.1243 0.052 Uiso 1 1 calc R . .
H73C H 0.2592 -0.2024 -0.0348 0.052 Uiso 1 1 calc R . .
C8 C 0.2329(2) 0.1264(5) -0.0195(3) 0.0157(8) Uani 1 1 d . . .
H8A H 0.1995 0.1421 -0.0838 0.019 Uiso 1 1 calc R . .
H8B H 0.2755 0.0892 -0.0297 0.019 Uiso 1 1 calc R . .

loop_
_atom_site_aniso_label
_atom_site_aniso_U_11
_atom_site_aniso_U_22
_atom_site_aniso_U_33
_atom_site_aniso_U_23
_atom_site_aniso_U_13
_atom_site_aniso_U_12
Ga1 0.0104(2) 0.0138(3) 0.0188(3) 0.00383(18) 0.00236(18) 0.00168(15)
O1 0.0141(12) 0.0147(16) 0.0185(15) -0.0064(12) 0.0078(11) -0.0034(11)
N1 0.0109(14) 0.0063(17) 0.0212(18) 0.0027(14) 0.0022(13) -0.0029(12)
C1 0.025(2) 0.061(4) 0.059(4) 0.016(3) 0.025(3) 0.009(3)
C11 0.043(4) 0.085(7) 0.134(9) 0.012(6) 0.038(5) -0.005(4)
C12 0.082(6) 0.096(8) 0.234(15) -0.063(8) 0.111(9) 0.001(5)
C2 0.0175(19) 0.028(3) 0.024(2) 0.007(2) -0.0019(17) 0.0012(17)
C21 0.031(3) 0.040(3) 0.038(3) 0.024(3) -0.002(2) -0.001(2)
C22 0.032(3) 0.058(4) 0.035(3) 0.012(3) -0.014(2) 0.001(3)
C3 0.026(2) 0.014(2) 0.035(3) -0.004(2) 0.005(2) -0.0093(17)
C31 0.039(3) 0.025(3) 0.037(3) -0.011(2) -0.004(2) -0.016(2)
C32 0.053(3) 0.007(3) 0.077(5) -0.005(3) -0.010(3) 0.002(2)
C33 0.056(4) 0.052(4) 0.080(5) -0.016(4) 0.033(4) -0.041(3)
C4 0.0166(18) 0.013(2) 0.021(2) 0.0090(17) 0.0035(16) 0.0004(15)
Ga2 0.0114(2) 0.0048(2) 0.0088(2) 0.00016(15) 0.00313(16) 0.00061(14)
O2 0.0145(12) 0.0090(15) 0.0137(14) 0.0043(11) -0.0002(10) 0.0065(10)
N2 0.0132(14) 0.0064(16) 0.0066(15) 0.0020(12) 0.0001(12) 0.0037(12)
C5 0.0132(17) 0.016(2) 0.024(2) 0.0050(18) 0.0076(16) 0.0045(15)
C51 0.025(2) 0.017(2) 0.030(3) 0.012(2) 0.0041(18) 0.0083(17)
C52 0.034(2) 0.031(3) 0.039(3) 0.002(2) 0.021(2) 0.016(2)
C6 0.0184(18) 0.012(2) 0.0124(19) 0.0048(16) 0.0037(15) 0.0004(15)
C61 0.028(2) 0.028(3) 0.027(3) 0.006(2) 0.015(2) -0.0100(19)
C62 0.036(2) 0.021(3) 0.013(2) -0.0006(18) 0.0124(18) 0.0008(19)
C7 0.022(2) 0.013(2) 0.014(2) -0.0067(16) 0.0013(16) 0.0024(15)
C71 0.032(2) 0.012(2) 0.021(2) -0.0041(18) 0.0021(18) -0.0023(17)
C72 0.030(2) 0.025(3) 0.026(3) -0.001(2) -0.0041(19) -0.0003(19)
C73 0.049(3) 0.030(3) 0.031(3) -0.022(2) 0.020(2) 0.000(2)
C8 0.0226(19) 0.015(2) 0.0102(19) 0.0049(16) 0.0056(15) 0.0018(15)

loop_
_atom_type_symbol
_atom_type_description
_atom_type_scat_dispersion_real
_atom_type_scat_dispersion_imag
_atom_type_scat_source
C C 0.0033 0.0016 'International Tables Vol C Tables 4.2.6.8 and 6.1.1.4'
H H 0.0000 0.0000 'International Tables Vol C Tables 4.2.6.8 and 6.1.1.4'
N N 0.0061 0.0033 'International Tables Vol C Tables 4.2.6.8 and 6.1.1.4'
O O 0.0106 0.0060 'International Tables Vol C Tables 4.2.6.8 and 6.1.1.4'
Ga Ga 0.2307 1.6083 'International Tables Vol C Tables 4.2.6.8 and 6.1.1.4'

loop_
_geom_angle_atom_site_label_1
_geom_angle_atom_site_label_2
_geom_angle_atom_site_label_3
_geom_angle
_geom_angle_site_symmetry_1
_geom_angle_site_symmetry_3
_geom_angle_publ_flag
O2 Ga1 C2 105.22(16) . . ?
O2 Ga1 C1 108.5(2) . . ?
C2 Ga1 C1 120.4(2) . . ?
O2 Ga1 N1 91.34(12) . . ?
C2 Ga1 N1 113.41(18) . . ?
C1 Ga1 N1 113.4(2) . . ?
N1 O1 Ga2 121.6(2) . . ?
O1 N1 C4 107.4(3) . . ?
O1 N1 C3 105.7(3) . . ?
C4 N1 C3 111.2(3) . . ?
O1 N1 Ga1 100.7(2) . . ?
C4 N1 Ga1 110.0(3) . . ?
C3 N1 Ga1 120.5(3) . . ?
C11 C1 C12 108.1(6) . . ?
C11 C1 Ga1 119.0(6) . . ?
C12 C1 Ga1 107.0(5) . . ?
C11 C1 H1A 107.4 . . ?
C12 C1 H1A 107.4 . . ?
Ga1 C1 H1A 107.4 . . ?
C1 C11 H11A 109.5 . . ?
C1 C11 H11B 109.5 . . ?
H11A C11 H11B 109.5 . . ?
C1 C11 H11C 109.5 . . ?
H11A C11 H11C 109.5 . . ?
H11B C11 H11C 109.5 . . ?
C1 C12 H12A 109.5 . . ?
C1 C12 H12B 109.5 . . ?
H12A C12 H12B 109.5 . . ?
C1 C12 H12C 109.5 . . ?
H12A C12 H12C 109.5 . . ?
H12B C12 H12C 109.5 . . ?
C22 C2 C21 109.3(4) . . ?
C22 C2 Ga1 115.5(4) . . ?
C21 C2 Ga1 110.4(3) . . ?
C22 C2 H2A 107.0 . . ?
C21 C2 H2A 107.0 . . ?
Ga1 C2 H2A 107.0 . . ?
C2 C21 H21A 109.5 . . ?
C2 C21 H21B 109.5 . . ?
H21A C21 H21B 109.5 . . ?
C2 C21 H21C 109.5 . . ?
H21A C21 H21C 109.5 . . ?
H21B C21 H21C 109.5 . . ?
C2 C22 H22A 109.5 . . ?
C2 C22 H22B 109.5 . . ?
H22A C22 H22B 109.5 . . ?
C2 C22 H22C 109.5 . . ?
H22A C22 H22C 109.5 . . ?
H22B C22 H22C 109.5 . . ?
C31 C3 C32 110.3(5) . . ?
C31 C3 C33 109.4(5) . . ?
C32 C3 C33 109.5(5) . . ?
C31 C3 N1 108.0(4) . . ?
C32 C3 N1 110.8(4) . . ?
C33 C3 N1 108.7(4) . . ?
C3 C31 H31A 109.5 . . ?
C3 C31 H31B 109.5 . . ?
H31A C31 H31B 109.5 . . ?
C3 C31 H31C 109.5 . . ?
H31A C31 H31C 109.5 . . ?
H31B C31 H31C 109.5 . . ?
C3 C32 H32A 109.5 . . ?
C3 C32 H32B 109.5 . . ?
H32A C32 H32B 109.5 . . ?
C3 C32 H32C 109.5 . . ?
H32A C32 H32C 109.5 . . ?
H32B C32 H32C 109.5 . . ?
C3 C33 H33A 109.5 . . ?
C3 C33 H33B 109.5 . . ?
H33A C33 H33B 109.5 . . ?
C3 C33 H33C 109.5 . . ?
H33A C33 H33C 109.5 . . ?
H33B C33 H33C 109.5 . . ?
N1 C4 C8 115.0(3) . . ?
N1 C4 H4A 108.5 . . ?
C8 C4 H4A 108.5 . . ?
N1 C4 H4B 108.5 . . ?
C8 C4 H4B 108.5 . . ?
H4A C4 H4B 107.5 . . ?
O1 Ga2 C6 104.36(14) . . ?
O1 Ga2 C5 111.41(16) . . ?
C6 Ga2 C5 115.86(16) . . ?
O1 Ga2 N2 92.11(12) . . ?
C6 Ga2 N2 112.74(15) . . ?
C5 Ga2 N2 116.99(15) . . ?
N2 O2 Ga1 121.4(2) . . ?
O2 N2 C8 106.9(3) . . ?
O2 N2 C7 107.3(3) . . ?
C8 N2 C7 111.2(3) . . ?
O2 N2 Ga2 98.89(19) . . ?
C8 N2 Ga2 112.4(2) . . ?
C7 N2 Ga2 118.7(2) . . ?
C51 C5 C52 109.6(4) . . ?
C51 C5 Ga2 121.4(3) . . ?
C52 C5 Ga2 106.4(3) . . ?
C51 C5 H5A 106.2 . . ?
C52 C5 H5A 106.2 . . ?
Ga2 C5 H5A 106.2 . . ?
C5 C51 H51A 109.5 . . ?
C5 C51 H51B 109.5 . . ?
H51A C51 H51B 109.5 . . ?
C5 C51 H51C 109.5 . . ?
H51A C51 H51C 109.5 . . ?
H51B C51 H51C 109.5 . . ?
C5 C52 H52A 109.5 . . ?
C5 C52 H52B 109.5 . . ?
H52A C52 H52B 109.5 . . ?
C5 C52 H52C 109.5 . . ?
H52A C52 H52C 109.5 . . ?
H52B C52 H52C 109.5 . . ?
C61 C6 C62 109.9(4) . . ?
C61 C6 Ga2 114.0(3) . . ?
C62 C6 Ga2 109.5(3) . . ?
C61 C6 H6A 107.7 . . ?
C62 C6 H6A 107.7 . . ?
Ga2 C6 H6A 107.7 . . ?
C6 C61 H61A 109.5 . . ?
C6 C61 H61B 109.5 . . ?
H61A C61 H61B 109.5 . . ?
C6 C61 H61C 109.5 . . ?
H61A C61 H61C 109.5 . . ?
H61B C61 H61C 109.5 . . ?
C6 C62 H62A 109.5 . . ?
C6 C62 H62B 109.5 . . ?
H62A C62 H62B 109.5 . . ?
C6 C62 H62C 109.5 . . ?
H62A C62 H62C 109.5 . . ?
H62B C62 H62C 109.5 . . ?
C71 C7 C72 107.9(4) . . ?
C71 C7 N2 107.6(3) . . ?
C72 C7 N2 109.0(3) . . ?
C71 C7 C73 109.6(4) . . ?
C72 C7 C73 111.2(4) . . ?
N2 C7 C73 111.4(3) . . ?
C7 C71 H71A 109.5 . . ?
C7 C71 H71B 109.5 . . ?
H71A C71 H71B 109.5 . . ?
C7 C71 H71C 109.5 . . ?
H71A C71 H71C 109.5 . . ?
H71B C71 H71C 109.5 . . ?
C7 C72 H72A 109.5 . . ?
C7 C72 H72B 109.5 . . ?
H72A C72 H72B 109.5 . . ?
C7 C72 H72C 109.5 . . ?
H72A C72 H72C 109.5 . . ?
H72B C72 H72C 109.5 . . ?
C7 C73 H73A 109.5 . . ?
C7 C73 H73B 109.5 . . ?
H73A C73 H73B 109.5 . . ?
C7 C73 H73C 109.5 . . ?
H73A C73 H73C 109.5 . . ?
H73B C73 H73C 109.5 . . ?
N2 C8 C4 114.0(3) . . ?
N2 C8 H8A 108.7 . . ?
C4 C8 H8A 108.7 . . ?
N2 C8 H8B 108.7 . . ?
C4 C8 H8B 108.7 . . ?
H8A C8 H8B 107.6 . . ?

loop_
_geom_bond_atom_site_label_1
_geom_bond_atom_site_label_2
_geom_bond_distance
_geom_bond_site_symmetry_2
_geom_bond_publ_flag
Ga1 O2 1.913(3) . ?
Ga1 C2 1.994(5) . ?
Ga1 C1 2.007(5) . ?
Ga1 N1 2.102(3) . ?
O1 N1 1.436(4) . ?
O1 Ga2 1.904(3) . ?
N1 C4 1.489(5) . ?
N1 C3 1.522(5) . ?
C1 C11 1.453(10) . ?
C1 C12 1.521(12) . ?
C1 H1A 1.0000 . ?
C11 H11A 0.9800 . ?
C11 H11B 0.9800 . ?
C11 H11C 0.9800 . ?
C12 H12A 0.9800 . ?
C12 H12B 0.9800 . ?
C12 H12C 0.9800 . ?
C2 C22 1.521(6) . ?
C2 C21 1.527(8) . ?
C2 H2A 1.0000 . ?
C21 H21A 0.9800 . ?
C21 H21B 0.9800 . ?
C21 H21C 0.9800 . ?
C22 H22A 0.9800 . ?
C22 H22B 0.9800 . ?
C22 H22C 0.9800 . ?
C3 C31 1.511(8) . ?
C3 C32 1.511(7) . ?
C3 C33 1.522(7) . ?
C31 H31A 0.9800 . ?
C31 H31B 0.9800 . ?
C31 H31C 0.9800 . ?
C32 H32A 0.9800 . ?
C32 H32B 0.9800 . ?
C32 H32C 0.9800 . ?
C33 H33A 0.9800 . ?
C33 H33B 0.9800 . ?
C33 H33C 0.9800 . ?
C4 C8 1.511(6) . ?
C4 H4A 0.9900 . ?
C4 H4B 0.9900 . ?
Ga2 C6 1.999(4) . ?
Ga2 C5 2.004(4) . ?
Ga2 N2 2.087(3) . ?
O2 N2 1.441(4) . ?
N2 C8 1.485(5) . ?
N2 C7 1.525(5) . ?
C5 C51 1.523(6) . ?
C5 C52 1.537(6) . ?
C5 H5A 1.0000 . ?
C51 H51A 0.9800 . ?
C51 H51B 0.9800 . ?
C51 H51C 0.9800 . ?
C52 H52A 0.9800 . ?
C52 H52B 0.9800 . ?
C52 H52C 0.9800 . ?
C6 C61 1.522(6) . ?
C6 C62 1.530(6) . ?
C6 H6A 1.0000 . ?
C61 H61A 0.9800 . ?
C61 H61B 0.9800 . ?
C61 H61C 0.9800 . ?
C62 H62A 0.9800 . ?
C62 H62B 0.9800 . ?
C62 H62C 0.9800 . ?
C7 C71 1.515(6) . ?
C7 C72 1.517(6) . ?
C7 C73 1.526(6) . ?
C71 H71A 0.9800 . ?
C71 H71B 0.9800 . ?
C71 H71C 0.9800 . ?
C72 H72A 0.9800 . ?
C72 H72B 0.9800 . ?
C72 H72C 0.9800 . ?
C73 H73A 0.9800 . ?
C73 H73B 0.9800 . ?
C73 H73C 0.9800 . ?
C8 H8A 0.9900 . ?
C8 H8B 0.9900 . ?

loop_
_geom_torsion_atom_site_label_1
_geom_torsion_atom_site_label_2
_geom_torsion_atom_site_label_3
_geom_torsion_atom_site_label_4
_geom_torsion
_geom_torsion_site_symmetry_1
_geom_torsion_site_symmetry_2
_geom_torsion_site_symmetry_3
_geom_torsion_site_symmetry_4
_geom_torsion_publ_flag
Ga2 O1 N1 C4 36.5(4) . . . . ?
Ga2 O1 N1 C3 155.3(3) . . . . ?
Ga2 O1 N1 Ga1 -78.6(2) . . . . ?
O2 Ga1 N1 O1 58.9(2) . . . . ?
C2 Ga1 N1 O1 -48.3(3) . . . . ?
C1 Ga1 N1 O1 169.7(3) . . . . ?
O2 Ga1 N1 C4 -54.2(2) . . . . ?
C2 Ga1 N1 C4 -161.5(2) . . . . ?
C1 Ga1 N1 C4 56.6(3) . . . . ?
O2 Ga1 N1 C3 174.4(3) . . . . ?
C2 Ga1 N1 C3 67.1(3) . . . . ?
C1 Ga1 N1 C3 -74.8(4) . . . . ?
O2 Ga1 C1 C11 -171.7(6) . . . . ?
C2 Ga1 C1 C11 -50.6(7) . . . . ?
N1 Ga1 C1 C11 88.4(6) . . . . ?
O2 Ga1 C1 C12 -48.9(7) . . . . ?
C2 Ga1 C1 C12 72.2(7) . . . . ?
N1 Ga1 C1 C12 -148.8(7) . . . . ?
O2 Ga1 C2 C22 156.4(4) . . . . ?
C1 Ga1 C2 C22 33.7(5) . . . . ?
N1 Ga1 C2 C22 -105.3(4) . . . . ?
O2 Ga1 C2 C21 31.7(3) . . . . ?
C1 Ga1 C2 C21 -91.0(4) . . . . ?
N1 Ga1 C2 C21 130.0(3) . . . . ?
O1 N1 C3 C31 58.6(4) . . . . ?
C4 N1 C3 C31 174.8(4) . . . . ?
Ga1 N1 C3 C31 -54.3(5) . . . . ?
O1 N1 C3 C32 -62.3(5) . . . . ?
C4 N1 C3 C32 53.9(5) . . . . ?
Ga1 N1 C3 C32 -175.2(4) . . . . ?
O1 N1 C3 C33 177.3(5) . . . . ?
C4 N1 C3 C33 -66.5(5) . . . . ?
Ga1 N1 C3 C33 64.4(5) . . . . ?
O1 N1 C4 C8 -80.4(4) . . . . ?
C3 N1 C4 C8 164.5(3) . . . . ?
Ga1 N1 C4 C8 28.4(4) . . . . ?
N1 O1 Ga2 C6 132.7(3) . . . . ?
N1 O1 Ga2 C5 -101.6(3) . . . . ?
N1 O1 Ga2 N2 18.6(3) . . . . ?
C2 Ga1 O2 N2 136.4(3) . . . . ?
C1 Ga1 O2 N2 -93.5(3) . . . . ?
N1 Ga1 O2 N2 21.7(2) . . . . ?
Ga1 O2 N2 C8 35.2(3) . . . . ?
Ga1 O2 N2 C7 154.5(2) . . . . ?
Ga1 O2 N2 Ga2 -81.6(2) . . . . ?
O1 Ga2 N2 O2 61.0(2) . . . . ?
C6 Ga2 N2 O2 -45.5(2) . . . . ?
C5 Ga2 N2 O2 176.4(2) . . . . ?
O1 Ga2 N2 C8 -51.4(3) . . . . ?
C6 Ga2 N2 C8 -158.0(2) . . . . ?
C5 Ga2 N2 C8 63.9(3) . . . . ?
O1 Ga2 N2 C7 176.4(3) . . . . ?
C6 Ga2 N2 C7 69.9(3) . . . . ?
C5 Ga2 N2 C7 -68.2(3) . . . . ?
O1 Ga2 C5 C51 67.2(4) . . . . ?
C6 Ga2 C5 C51 -173.7(3) . . . . ?
N2 Ga2 C5 C51 -36.9(4) . . . . ?
O1 Ga2 C5 C52 -58.9(3) . . . . ?
C6 Ga2 C5 C52 60.1(3) . . . . ?
N2 Ga2 C5 C52 -163.1(3) . . . . ?
O1 Ga2 C6 C61 151.3(3) . . . . ?
C5 Ga2 C6 C61 28.4(4) . . . . ?
N2 Ga2 C6 C61 -110.2(3) . . . . ?
O1 Ga2 C6 C62 27.7(3) . . . . ?
C5 Ga2 C6 C62 -95.2(3) . . . . ?
N2 Ga2 C6 C62 126.2(3) . . . . ?
O2 N2 C7 C71 59.6(4) . . . . ?
C8 N2 C7 C71 176.1(3) . . . . ?
Ga2 N2 C7 C71 -51.2(4) . . . . ?
O2 N2 C7 C72 176.4(3) . . . . ?
C8 N2 C7 C72 -67.0(4) . . . . ?
Ga2 N2 C7 C72 65.6(4) . . . . ?
O2 N2 C7 C73 -60.5(4) . . . . ?
C8 N2 C7 C73 56.0(5) . . . . ?
Ga2 N2 C7 C73 -171.3(3) . . . . ?
O2 N2 C8 C4 -80.9(4) . . . . ?
C7 N2 C8 C4 162.3(3) . . . . ?
Ga2 N2 C8 C4 26.5(4) . . . . ?
N1 C4 C8 N2 42.4(4) . . . . ?
